data_4079791
loop_
_publ_author_name
'Wallner, Andreas'
'Emanuelsson, Rikard'
'Baumgartner, Judith'
'Marschner, Christoph'
'Ottosson, Henrik'

_publ_section_title
;
 Coupling of Disilane and Trisilane Segments Through Zero, One, Two, and
 Three Disilanyl Bridges in Cyclic and Bicyclic Saturated Carbosilanes
;
_journal_issue 2
_journal_name_full Organometallics
_journal_page_first 396
_journal_paper_doi 10.1021/om3006678
_journal_volume 32
_journal_year 2013
_chemical_formula_sum 'C18 H52 Si8'
_chemical_formula_weight 493.32
_chemical_name_systematic
;
 ?
;
_space_group_IT_number 14
_symmetry_cell_setting monoclinic
_symmetry_space_group_name_Hall '-P 2yn'
_symmetry_space_group_name_H-M 'P 1 21/n 1'
_atom_sites_solution_hydrogens geom
_atom_sites_solution_primary direct
_atom_sites_solution_secondary difmap
_audit_creation_method SHELXL-97
_cell_angle_alpha 90.00
_cell_angle_beta 101.35(3)
_cell_angle_gamma 90.00
_cell_formula_units_Z 4
_cell_length_a 9.2189(18)
_cell_length_b 30.807(6)
_cell_length_c 12.014(2)
_cell_measurement_reflns_used 13197
_cell_measurement_temperature 100(2)
_cell_measurement_theta_max 52.546
_cell_measurement_theta_min 4.685
_cell_volume 3345.3(11)
_computing_cell_refinement 'Bruker XSCANS'
_computing_data_collection 'Bruker XSCANS'
_computing_data_reduction 'Bruker SHELXTL'
_computing_molecular_graphics 'Bruker SHELXTL'
_computing_publication_material 'Bruker SHELXTL'
_computing_structure_refinement 'SHELXL-97 (Sheldrick, 1997)'
_computing_structure_solution 'SHELXS-97 (Sheldrick, 1990)'
_diffrn_ambient_temperature 100(2)
_diffrn_measured_fraction_theta_full 0.978
_diffrn_measured_fraction_theta_max 0.978
_diffrn_measurement_device_type 'Bruker P4'
_diffrn_measurement_method '\w scans'
_diffrn_radiation_monochromator graphite
_diffrn_radiation_source 'fine-focus sealed tube'
_diffrn_radiation_type MoK\a
_diffrn_radiation_wavelength 0.71073
_diffrn_reflns_av_R_equivalents 0.0273
_diffrn_reflns_av_sigmaI/netI 0.0269
_diffrn_reflns_limit_h_max 11
_diffrn_reflns_limit_h_min -10
_diffrn_reflns_limit_k_max 38
_diffrn_reflns_limit_k_min -38
_diffrn_reflns_limit_l_max 14
_diffrn_reflns_limit_l_min -13
_diffrn_reflns_number 22159
_diffrn_reflns_theta_full 26.33
_diffrn_reflns_theta_max 26.33
_diffrn_reflns_theta_min 1.32
_exptl_absorpt_coefficient_mu 0.325
_exptl_absorpt_correction_T_max 0.9173
_exptl_absorpt_correction_T_min 0.8701
_exptl_absorpt_correction_type multi-scan
_exptl_absorpt_process_details SADABS
_exptl_crystal_colour colorless
_exptl_crystal_density_diffrn 0.979
_exptl_crystal_density_method 'not measured'
_exptl_crystal_description blocks
_exptl_crystal_F_000 1088
_exptl_crystal_size_max 0.44
_exptl_crystal_size_mid 0.32
_exptl_crystal_size_min 0.27
_refine_diff_density_max 0.434
_refine_diff_density_min -0.218
_refine_diff_density_rms 0.052
_refine_ls_extinction_method none
_refine_ls_goodness_of_fit_ref 1.107
_refine_ls_hydrogen_treatment constr
_refine_ls_matrix_type full
_refine_ls_number_parameters 251
_refine_ls_number_reflns 6654
_refine_ls_number_restraints 0
_refine_ls_restrained_S_all 1.107
_refine_ls_R_factor_all 0.0412
_refine_ls_R_factor_gt 0.0376
_refine_ls_shift/su_max 0.001
_refine_ls_shift/su_mean 0.000
_refine_ls_structure_factor_coef Fsqd
_refine_ls_weighting_details 'calc w=1/[\s^2^(Fo^2^)+(0.0457P)^2^+1.1028P] where P=(Fo^2^+2Fc^2^)/3'
_refine_ls_weighting_scheme calc
_refine_ls_wR_factor_gt 0.0919
_refine_ls_wR_factor_ref 0.0938
_reflns_number_gt 6160
_reflns_number_total 6654
_reflns_threshold_expression >2sigma(I)
_cod_data_source_file om3006678_si_004.cif
_cod_data_source_block 839j
_cod_depositor_comments
;
The following automatic conversions were performed:

'_symmetry_cell_setting' value 'Monoclinic' changed to 'monoclinic'
according to /home/saulius/struct/CIF-dictionaries/cif_core.dic
dictionary named 'cif_core.dic' version 2.4.2 from 2011-04-26.

Automatic conversion script
Id: cif_fix_values 1891 2012-01-12 08:04:46Z andrius 
;
_cod_original_cell_volume 3345.3(12)
_cod_original_sg_symbol_H-M P2(1)/n
_cod_database_code 4079791

loop_
_symmetry_equiv_pos_as_xyz
'x, y, z'
'-x+1/2, y+1/2, -z+1/2'
'-x, -y, -z'
'x-1/2, -y-1/2, z-1/2'

loop_
_atom_site_label
_atom_site_type_symbol
_atom_site_fract_x
_atom_site_fract_y
_atom_site_fract_z
_atom_site_U_iso_or_equiv
_atom_site_adp_type
_atom_site_occupancy
_atom_site_symmetry_multiplicity
_atom_site_calc_flag
_atom_site_refinement_flags
Si1 Si 0.21325(5) 0.145173(14) 1.10380(4) 0.02212(11) Uani 1 1 d .
Si2 Si 0.32446(5) 0.179460(14) 0.96654(4) 0.02409(11) Uani 1 1 d .
Si3 Si 0.19049(5) 0.159639(14) 0.78666(4) 0.02396(11) Uani 1 1 d .
Si4 Si 0.07366(5) 0.092965(14) 0.80343(4) 0.02520(11) Uani 1 1 d .
Si5 Si 0.38813(5) 0.127651(14) 1.26811(4) 0.02659(12) Uani 1 1 d .
Si6 Si 0.02781(5) 0.189157(16) 1.15531(4) 0.03123(12) Uani 1 1 d .
Si7 Si -0.13721(6) 0.08509(2) 0.65913(5) 0.04435(15) Uani 1 1 d .
Si8 Si 0.23554(6) 0.034426(15) 0.79458(5) 0.03528(13) Uani 1 1 d .
C1 C 0.12722(19) 0.09032(5) 1.05235(14) 0.0282(4) Uani 1 1 d .
H1A H 0.2077 0.0709 1.0392 0.034 Uiso 1 1 calc R
H1B H 0.0850 0.0775 1.1145 0.034 Uiso 1 1 calc R
C2 C 0.00518(19) 0.09035(6) 0.94360(14) 0.0304(4) Uani 1 1 d .
H2A H -0.0607 0.1155 0.9470 0.036 Uiso 1 1 calc R
H2B H -0.0550 0.0637 0.9434 0.036 Uiso 1 1 calc R
C3 C 0.3180(2) 0.24045(6) 0.98377(17) 0.0399(4) Uani 1 1 d .
H3A H 0.3630 0.2483 1.0620 0.060 Uiso 1 1 calc R
H3B H 0.2149 0.2503 0.9668 0.060 Uiso 1 1 calc R
H3C H 0.3728 0.2544 0.9314 0.060 Uiso 1 1 calc R
C4 C 0.52537(19) 0.16356(7) 0.98093(17) 0.0400(4) Uani 1 1 d .
H4A H 0.5662 0.1773 0.9202 0.060 Uiso 1 1 calc R
H4B H 0.5330 0.1319 0.9753 0.060 Uiso 1 1 calc R
H4C H 0.5811 0.1732 1.0548 0.060 Uiso 1 1 calc R
C5 C 0.0490(3) 0.20301(7) 0.73609(18) 0.0521(6) Uani 1 1 d .
H5A H 0.0992 0.2308 0.7314 0.078 Uiso 1 1 calc R
H5B H -0.0182 0.2056 0.7896 0.078 Uiso 1 1 calc R
H5C H -0.0077 0.1952 0.6609 0.078 Uiso 1 1 calc R
C6 C 0.3132(2) 0.15601(7) 0.67826(17) 0.0426(5) Uani 1 1 d .
H6A H 0.2539 0.1473 0.6048 0.064 Uiso 1 1 calc R
H6B H 0.3910 0.1344 0.7030 0.064 Uiso 1 1 calc R
H6C H 0.3584 0.1844 0.6708 0.064 Uiso 1 1 calc R
C7 C 0.5165(2) 0.08466(6) 1.23246(18) 0.0446(5) Uani 1 1 d .
H7A H 0.5698 0.0959 1.1757 0.067 Uiso 1 1 calc R
H7B H 0.4590 0.0591 1.2019 0.067 Uiso 1 1 calc R
H7C H 0.5875 0.0766 1.3012 0.067 Uiso 1 1 calc R
C8 C 0.2919(3) 0.10442(7) 1.37836(17) 0.0497(5) Uani 1 1 d .
H8A H 0.3657 0.0943 1.4433 0.075 Uiso 1 1 calc R
H8B H 0.2296 0.0800 1.3459 0.075 Uiso 1 1 calc R
H8C H 0.2302 0.1268 1.4036 0.075 Uiso 1 1 calc R
C9 C 0.5022(2) 0.17543(6) 1.33023(18) 0.0427(5) Uani 1 1 d .
H9A H 0.4379 0.1973 1.3549 0.064 Uiso 1 1 calc R
H9B H 0.5516 0.1881 1.2727 0.064 Uiso 1 1 calc R
H9C H 0.5767 0.1659 1.3955 0.064 Uiso 1 1 calc R
C10 C -0.0974(2) 0.15352(8) 1.22183(19) 0.0509(5) Uani 1 1 d .
H10A H -0.1705 0.1715 1.2494 0.076 Uiso 1 1 calc R
H10B H -0.0384 0.1375 1.2855 0.076 Uiso 1 1 calc R
H10C H -0.1484 0.1329 1.1652 0.076 Uiso 1 1 calc R
C11 C 0.1134(2) 0.23173(8) 1.2603(2) 0.0551(6) Uani 1 1 d .
H11A H 0.1855 0.2486 1.2282 0.083 Uiso 1 1 calc R
H11B H 0.1633 0.2177 1.3306 0.083 Uiso 1 1 calc R
H11C H 0.0359 0.2511 1.2767 0.083 Uiso 1 1 calc R
C12 C -0.0906(2) 0.21799(7) 1.03196(18) 0.0445(5) Uani 1 1 d .
H12A H -0.1355 0.1967 0.9750 0.067 Uiso 1 1 calc R
H12B H -0.0294 0.2381 0.9981 0.067 Uiso 1 1 calc R
H12C H -0.1688 0.2342 1.0586 0.067 Uiso 1 1 calc R
C13 C -0.2843(2) 0.12405(12) 0.6849(2) 0.0793(10) Uani 1 1 d .
H13A H -0.3740 0.1198 0.6269 0.119 Uiso 1 1 calc R
H13B H -0.2488 0.1539 0.6811 0.119 Uiso 1 1 calc R
H13C H -0.3066 0.1187 0.7602 0.119 Uiso 1 1 calc R
C14 C -0.0949(2) 0.09699(9) 0.51542(17) 0.0560(6) Uani 1 1 d .
H14A H -0.0157 0.0777 0.5016 0.084 Uiso 1 1 calc R
H14B H -0.0632 0.1273 0.5127 0.084 Uiso 1 1 calc R
H14C H -0.1838 0.0922 0.4570 0.084 Uiso 1 1 calc R
C15 C -0.2143(3) 0.02846(10) 0.6601(2) 0.0827(10) Uani 1 1 d .
H15A H -0.3061 0.0263 0.6032 0.124 Uiso 1 1 calc R
H15B H -0.2348 0.0221 0.7354 0.124 Uiso 1 1 calc R
H15C H -0.1421 0.0076 0.6422 0.124 Uiso 1 1 calc R
C16 C 0.2433(3) 0.02255(7) 0.64240(19) 0.0548(6) Uani 1 1 d .
H16A H 0.2755 0.0486 0.6072 0.082 Uiso 1 1 calc R
H16B H 0.1450 0.0139 0.6014 0.082 Uiso 1 1 calc R
H16C H 0.3137 -0.0011 0.6393 0.082 Uiso 1 1 calc R
C17 C 0.1650(3) -0.01450(7) 0.8604(2) 0.0622(7) Uani 1 1 d .
H17A H 0.2315 -0.0391 0.8573 0.093 Uiso 1 1 calc R
H17B H 0.0656 -0.0217 0.8185 0.093 Uiso 1 1 calc R
H17C H 0.1609 -0.0082 0.9397 0.093 Uiso 1 1 calc R
C18 C 0.4302(2) 0.04490(7) 0.8722(2) 0.0486(5) Uani 1 1 d .
H18A H 0.4910 0.0191 0.8674 0.073 Uiso 1 1 calc R
H18B H 0.4298 0.0513 0.9521 0.073 Uiso 1 1 calc R
H18C H 0.4711 0.0697 0.8377 0.073 Uiso 1 1 calc R

loop_
_atom_site_aniso_label
_atom_site_aniso_U_11
_atom_site_aniso_U_22
_atom_site_aniso_U_33
_atom_site_aniso_U_23
_atom_site_aniso_U_13
_atom_site_aniso_U_12
Si1 0.0232(2) 0.0246(2) 0.0183(2) -0.00047(16) 0.00360(16) -0.00185(16)
Si2 0.0253(2) 0.0259(2) 0.0205(2) 0.00065(17) 0.00281(17) -0.00545(17)
Si3 0.0295(2) 0.0224(2) 0.0191(2) 0.00106(16) 0.00260(17) -0.00053(17)
Si4 0.0280(2) 0.0275(2) 0.0205(2) -0.00391(17) 0.00589(18) -0.00616(17)
Si5 0.0327(2) 0.0252(2) 0.0201(2) 0.00028(17) 0.00076(18) 0.00029(18)
Si6 0.0262(2) 0.0388(3) 0.0292(3) -0.0034(2) 0.00663(19) 0.00311(19)
Si7 0.0340(3) 0.0728(4) 0.0255(3) -0.0109(3) 0.0041(2) -0.0201(3)
Si8 0.0520(3) 0.0228(2) 0.0356(3) 0.0009(2) 0.0196(2) -0.0010(2)
C1 0.0362(9) 0.0272(8) 0.0216(9) -0.0002(6) 0.0065(7) -0.0079(7)
C2 0.0310(9) 0.0373(9) 0.0240(9) -0.0045(7) 0.0082(7) -0.0118(7)
C3 0.0546(12) 0.0287(9) 0.0347(11) -0.0037(8) 0.0045(9) -0.0136(8)
C4 0.0258(9) 0.0594(12) 0.0350(11) 0.0051(9) 0.0062(7) -0.0063(8)
C5 0.0685(14) 0.0365(10) 0.0399(12) -0.0022(9) -0.0173(10) 0.0183(10)
C6 0.0542(12) 0.0473(11) 0.0302(10) -0.0030(8) 0.0178(9) -0.0158(9)
C7 0.0467(11) 0.0386(10) 0.0431(12) -0.0016(9) -0.0046(9) 0.0153(9)
C8 0.0647(14) 0.0584(13) 0.0257(11) 0.0112(9) 0.0077(9) -0.0071(11)
C9 0.0393(10) 0.0360(10) 0.0461(12) -0.0065(8) -0.0082(9) -0.0023(8)
C10 0.0358(10) 0.0742(15) 0.0477(13) 0.0116(11) 0.0200(9) 0.0050(10)
C11 0.0481(12) 0.0587(13) 0.0568(14) -0.0280(11) 0.0064(10) 0.0105(10)
C12 0.0340(10) 0.0470(11) 0.0517(13) 0.0063(9) 0.0061(9) 0.0081(8)
C13 0.0300(11) 0.152(3) 0.0532(16) -0.0138(17) 0.0016(10) 0.0093(14)
C14 0.0488(12) 0.0903(18) 0.0263(11) -0.0020(11) 0.0011(9) -0.0130(12)
C15 0.092(2) 0.105(2) 0.0515(16) -0.0228(15) 0.0152(14) -0.0684(18)
C16 0.0858(17) 0.0407(11) 0.0448(13) -0.0043(9) 0.0294(12) 0.0111(11)
C17 0.0903(18) 0.0297(10) 0.0775(18) 0.0098(11) 0.0431(15) -0.0034(11)
C18 0.0506(12) 0.0432(11) 0.0533(14) 0.0057(10) 0.0133(10) 0.0147(9)

loop_
_atom_type_symbol
_atom_type_description
_atom_type_scat_dispersion_real
_atom_type_scat_dispersion_imag
_atom_type_scat_source
C C 0.0033 0.0016 'International Tables Vol C Tables 4.2.6.8 and 6.1.1.4'
H H 0.0000 0.0000 'International Tables Vol C Tables 4.2.6.8 and 6.1.1.4'
Si Si 0.0817 0.0704 'International Tables Vol C Tables 4.2.6.8 and 6.1.1.4'

loop_
_geom_angle_atom_site_label_1
_geom_angle_atom_site_label_2
_geom_angle_atom_site_label_3
_geom_angle
C1 Si1 Si5 103.89(6)
C1 Si1 Si2 112.27(6)
Si5 Si1 Si2 111.68(3)
C1 Si1 Si6 108.42(6)
Si5 Si1 Si6 108.92(3)
Si2 Si1 Si6 111.34(3)
C4 Si2 C3 107.37(9)
C4 Si2 Si3 110.19(7)
C3 Si2 Si3 109.67(6)
C4 Si2 Si1 111.91(7)
C3 Si2 Si1 109.94(7)
Si3 Si2 Si1 107.75(3)
C5 Si3 C6 106.89(11)
C5 Si3 Si4 110.39(8)
C6 Si3 Si4 110.77(6)
C5 Si3 Si2 108.54(7)
C6 Si3 Si2 111.83(7)
Si4 Si3 Si2 108.41(2)
C2 Si4 Si3 110.43(6)
C2 Si4 Si7 106.07(6)
Si3 Si4 Si7 110.75(3)
C2 Si4 Si8 109.21(6)
Si3 Si4 Si8 111.14(3)
Si7 Si4 Si8 109.10(3)
C8 Si5 C9 108.93(10)
C8 Si5 C7 107.36(11)
C9 Si5 C7 108.32(10)
C8 Si5 Si1 109.82(7)
C9 Si5 Si1 113.06(7)
C7 Si5 Si1 109.18(7)
C10 Si6 C12 107.49(10)
C10 Si6 C11 109.47(12)
C12 Si6 C11 107.50(11)
C10 Si6 Si1 108.25(8)
C12 Si6 Si1 113.77(7)
C11 Si6 Si1 110.27(7)
C14 Si7 C13 108.26(13)
C14 Si7 C15 109.44(12)
C13 Si7 C15 107.73(15)
C14 Si7 Si4 111.52(7)
C13 Si7 Si4 109.34(8)
C15 Si7 Si4 110.46(10)
C17 Si8 C16 109.64(11)
C17 Si8 C18 107.76(12)
C16 Si8 C18 107.49(11)
C17 Si8 Si4 108.69(8)
C16 Si8 Si4 109.79(8)
C18 Si8 Si4 113.41(7)
C2 C1 Si1 117.24(12)
C1 C2 Si4 115.61(12)

loop_
_geom_bond_atom_site_label_1
_geom_bond_atom_site_label_2
_geom_bond_distance
Si1 C1 1.9167(16)
Si1 Si5 2.3526(10)
Si1 Si2 2.3562(8)
Si1 Si6 2.3575(7)
Si2 C4 1.8906(19)
Si2 C3 1.8924(18)
Si2 Si3 2.3490(9)
Si3 C5 1.8826(19)
Si3 C6 1.889(2)
Si3 Si4 2.3462(7)
Si4 C2 1.9128(18)
Si4 Si7 2.3489(10)
Si4 Si8 2.3565(8)
Si5 C8 1.875(2)
Si5 C9 1.8765(19)
Si5 C7 1.881(2)
Si6 C10 1.881(2)
Si6 C12 1.882(2)
Si6 C11 1.882(2)
Si7 C14 1.879(2)
Si7 C13 1.882(3)
Si7 C15 1.885(3)
Si8 C17 1.877(2)
Si8 C16 1.880(2)
Si8 C18 1.880(2)
C1 C2 1.547(2)

loop_
_geom_torsion_atom_site_label_1
_geom_torsion_atom_site_label_2
_geom_torsion_atom_site_label_3
_geom_torsion_atom_site_label_4
_geom_torsion
C1 Si1 Si2 C4 -89.70(10)
Si5 Si1 Si2 C4 26.53(8)
Si6 Si1 Si2 C4 148.53(7)
C1 Si1 Si2 C3 151.08(9)
Si5 Si1 Si2 C3 -92.70(7)
Si6 Si1 Si2 C3 29.30(7)
C1 Si1 Si2 Si3 31.60(6)
Si5 Si1 Si2 Si3 147.82(3)
Si6 Si1 Si2 Si3 -90.18(3)
C4 Si2 Si3 C5 -142.70(11)
C3 Si2 Si3 C5 -24.71(12)
Si1 Si2 Si3 C5 94.94(9)
C4 Si2 Si3 C6 -25.02(10)
C3 Si2 Si3 C6 92.96(10)
Si1 Si2 Si3 C6 -147.39(7)
C4 Si2 Si3 Si4 97.38(7)
C3 Si2 Si3 Si4 -144.64(7)
Si1 Si2 Si3 Si4 -24.98(3)
C5 Si3 Si4 C2 -81.14(10)
C6 Si3 Si4 C2 160.67(9)
Si2 Si3 Si4 C2 37.62(7)
C5 Si3 Si4 Si7 36.06(8)
C6 Si3 Si4 Si7 -82.14(8)
Si2 Si3 Si4 Si7 154.82(3)
C5 Si3 Si4 Si8 157.50(8)
C6 Si3 Si4 Si8 39.30(8)
Si2 Si3 Si4 Si8 -83.74(4)
C1 Si1 Si5 C8 -63.10(10)
Si2 Si1 Si5 C8 175.68(8)
Si6 Si1 Si5 C8 52.30(8)
C1 Si1 Si5 C9 175.02(10)
Si2 Si1 Si5 C9 53.80(8)
Si6 Si1 Si5 C9 -69.59(8)
C1 Si1 Si5 C7 54.36(10)
Si2 Si1 Si5 C7 -66.86(8)
Si6 Si1 Si5 C7 169.76(8)
C1 Si1 Si6 C10 36.32(10)
Si5 Si1 Si6 C10 -76.12(8)
Si2 Si1 Si6 C10 160.30(8)
C1 Si1 Si6 C12 -83.09(9)
Si5 Si1 Si6 C12 164.47(7)
Si2 Si1 Si6 C12 40.89(8)
C1 Si1 Si6 C11 156.05(11)
Si5 Si1 Si6 C11 43.61(10)
Si2 Si1 Si6 C11 -79.97(10)
C2 Si4 Si7 C14 169.66(11)
Si3 Si4 Si7 C14 49.82(10)
Si8 Si4 Si7 C14 -72.81(10)
C2 Si4 Si7 C13 49.98(13)
Si3 Si4 Si7 C13 -69.86(12)
Si8 Si4 Si7 C13 167.51(11)
C2 Si4 Si7 C15 -68.41(12)
Si3 Si4 Si7 C15 171.75(11)
Si8 Si4 Si7 C15 49.12(11)
C2 Si4 Si8 C17 37.26(11)
Si3 Si4 Si8 C17 159.34(10)
Si7 Si4 Si8 C17 -78.26(10)
C2 Si4 Si8 C16 157.19(10)
Si3 Si4 Si8 C16 -80.74(9)
Si7 Si4 Si8 C16 41.66(9)
C2 Si4 Si8 C18 -82.56(10)
Si3 Si4 Si8 C18 39.52(8)
Si7 Si4 Si8 C18 161.92(8)
Si5 Si1 C1 C2 179.91(12)
Si2 Si1 C1 C2 -59.26(14)
Si6 Si1 C1 C2 64.16(14)
Si1 C1 C2 Si4 80.06(15)
Si3 Si4 C2 C1 -65.70(13)
Si7 Si4 C2 C1 174.24(11)
Si8 Si4 C2 C1 56.79(13)
